data_4027626
loop_
_publ_author_name
'Li Zhang'
'Yuanxun Zhu'
'Guangwei Yin'
'Ping Lu'
'Yanguang Wang'

_publ_section_title
;
 3-Alkenylation or 3-Alkylation of Indole with Propargylic Alcohols:
 Construction of 3,4-Dihydrocyclopenta[b]indole and
 1,4-Dihydrocyclopenta[b]indole in the Presence of Different Catalysts
;
_journal_name_full 'Journal of Organic Chemistry'
_journal_page_first 9510
_journal_page_last 9520
_journal_paper_doi 10.1021/jo300339a
_journal_volume 77
_journal_year 2012
_chemical_formula_moiety 'C26 H23 N'
_chemical_formula_sum 'C26 H23 N'
_chemical_formula_weight 349.45
_chemical_name_systematic
; 
 ? 
;
_space_group_IT_number 14
_symmetry_cell_setting monoclinic
_symmetry_space_group_name_Hall '-P 2ybc'
_symmetry_space_group_name_H-M 'P 1 21/c 1'
_atom_sites_solution_hydrogens geom
_atom_sites_solution_primary direct
_atom_sites_solution_secondary difmap
_audit_creation_method SHELXL-97
_cell_angle_alpha 90.00
_cell_angle_beta 96.380(6)
_cell_angle_gamma 90.00
_cell_formula_units_Z 4
_cell_length_a 12.2313(8)
_cell_length_b 15.1198(8)
_cell_length_c 10.5013(6)
_cell_measurement_reflns_used 2395
_cell_measurement_temperature 293(2)
_cell_measurement_theta_max 29.3956
_cell_measurement_theta_min 3.0186
_cell_volume 1930.0(2)
_computing_cell_refinement 'CrysAlis PRO (Agilent Technologies, 2011)'
_computing_data_collection 'CrysAlis PRO'
_computing_data_reduction 'CrysAlis PRO'
_computing_molecular_graphics 'OLEX2 (Dolomanov et al., 2009)'
_computing_publication_material OLEX2
_computing_structure_refinement 'SHELXL-97 (Sheldrick, 2008)'
_computing_structure_solution 'SHELXS-97 (Sheldrick, 2008)'
_diffrn_ambient_temperature 293(2)
_diffrn_detector_area_resol_mean 10.3592
_diffrn_measured_fraction_theta_full 0.999
_diffrn_measured_fraction_theta_max 0.999
_diffrn_measurement_device_type 'Xcalibur, Atlas, Gemini ultra'
_diffrn_measurement_method '\w scans'
_diffrn_radiation_monochromator graphite
_diffrn_radiation_source 'fine-focus sealed tube'
_diffrn_radiation_type MoK\a
_diffrn_radiation_wavelength 0.71073
_diffrn_reflns_av_R_equivalents 0.0254
_diffrn_reflns_av_sigmaI/netI 0.0283
_diffrn_reflns_limit_h_max 14
_diffrn_reflns_limit_h_min -13
_diffrn_reflns_limit_k_max 18
_diffrn_reflns_limit_k_min -14
_diffrn_reflns_limit_l_max 12
_diffrn_reflns_limit_l_min -8
_diffrn_reflns_number 9230
_diffrn_reflns_theta_full 25.35
_diffrn_reflns_theta_max 25.35
_diffrn_reflns_theta_min 3.03
_exptl_absorpt_coefficient_mu 0.069
_exptl_absorpt_correction_T_max 0.9823
_exptl_absorpt_correction_T_min 0.9743
_exptl_absorpt_correction_type multi-scan
_exptl_absorpt_process_details
;
CrysAlis PRO (Agilent Technologies, 2011) 
;
_exptl_crystal_colour red
_exptl_crystal_density_diffrn 1.203
_exptl_crystal_description block
_exptl_crystal_F_000 744
_exptl_crystal_size_max 0.38
_exptl_crystal_size_mid 0.35
_exptl_crystal_size_min 0.26
_refine_diff_density_max 0.297
_refine_diff_density_min -0.159
_refine_diff_density_rms 0.034
_refine_ls_extinction_method none
_refine_ls_goodness_of_fit_ref 1.035
_refine_ls_hydrogen_treatment mixed
_refine_ls_matrix_type full
_refine_ls_number_parameters 250
_refine_ls_number_reflns 3538
_refine_ls_number_restraints 0
_refine_ls_restrained_S_all 1.035
_refine_ls_R_factor_all 0.0722
_refine_ls_R_factor_gt 0.0460
_refine_ls_shift/su_max 0.000
_refine_ls_shift/su_mean 0.000
_refine_ls_structure_factor_coef Fsqd
_refine_ls_weighting_details 'calc w=1/[\s^2^(Fo^2^)+(0.0605P)^2^+0.2658P] where P=(Fo^2^+2Fc^2^)/3'
_refine_ls_weighting_scheme calc
_refine_ls_wR_factor_gt 0.1137
_refine_ls_wR_factor_ref 0.1304
_reflns_number_gt 2484
_reflns_number_total 3538
_reflns_threshold_expression >2sigma(I)
_cod_data_source_file jo300339a_si_005.cif
_cod_data_source_block 111201_lzl_18b
_cod_original_sg_symbol_H-M 'P 21/c'
_cod_database_code 4027626

loop_
_symmetry_equiv_pos_as_xyz
'x, y, z'
'-x, y+1/2, -z+1/2'
'-x, -y, -z'
'x, -y-1/2, z-1/2'

loop_
_atom_site_label
_atom_site_type_symbol
_atom_site_fract_x
_atom_site_fract_y
_atom_site_fract_z
_atom_site_U_iso_or_equiv
_atom_site_adp_type
_atom_site_occupancy
_atom_site_symmetry_multiplicity
_atom_site_calc_flag
_atom_site_refinement_flags
N1 N 0.08924(12) 0.10826(11) 0.88693(15) 0.0519(4) Uani 1 1 d .
H1 H 0.0957(15) 0.1649(13) 0.8875(18) 0.057(6) Uiso 1 1 d .
C1 C -0.02369(15) 0.07935(14) 0.8554(2) 0.0686(6) Uani 1 1 d .
H1A H -0.0374 0.0687 0.7649 0.103 Uiso 1 1 calc R
H1B H -0.0728 0.1244 0.8795 0.103 Uiso 1 1 calc R
H1C H -0.0356 0.0258 0.9011 0.103 Uiso 1 1 calc R
C2 C 0.17573(14) 0.06176(10) 0.84563(16) 0.0450(4) Uani 1 1 d .
C3 C 0.17182(18) -0.03028(12) 0.83780(19) 0.0598(5) Uani 1 1 d .
H3 H 0.1086 -0.0598 0.8556 0.072 Uiso 1 1 calc R
C4 C 0.2594(2) -0.07792(13) 0.8043(2) 0.0708(6) Uani 1 1 d .
H4 H 0.2548 -0.1393 0.8000 0.085 Uiso 1 1 calc R
C5 C 0.3535(2) -0.03668(14) 0.7773(2) 0.0706(6) Uani 1 1 d .
H5 H 0.4133 -0.0694 0.7561 0.085 Uiso 1 1 calc R
C6 C 0.35815(16) 0.05461(12) 0.7819(2) 0.0589(5) Uani 1 1 d .
H6 H 0.4217 0.0831 0.7626 0.071 Uiso 1 1 calc R
C7 C 0.27051(13) 0.10504(11) 0.81450(16) 0.0449(4) Uani 1 1 d .
C8 C 0.27921(12) 0.20382(10) 0.81219(16) 0.0421(4) Uani 1 1 d .
C9 C 0.21081(12) 0.25448(10) 0.72346(16) 0.0413(4) Uani 1 1 d .
C10 C 0.22494(13) 0.34560(10) 0.71840(16) 0.0444(4) Uani 1 1 d .
H10 H 0.1793 0.3784 0.6593 0.053 Uiso 1 1 calc R
C11 C 0.30503(13) 0.38896(11) 0.79887(16) 0.0449(4) Uani 1 1 d .
C12 C 0.37000(14) 0.33807(11) 0.88797(17) 0.0482(4) Uani 1 1 d .
H12 H 0.4235 0.3661 0.9436 0.058 Uiso 1 1 calc R
C13 C 0.35821(13) 0.24724(11) 0.89720(17) 0.0454(4) Uani 1 1 d .
C14 C 0.42835(15) 0.19810(12) 1.00125(19) 0.0576(5) Uani 1 1 d .
H14A H 0.3890 0.1473 1.0266 0.086 Uiso 1 1 calc R
H14B H 0.4454 0.2363 1.0737 0.086 Uiso 1 1 calc R
H14C H 0.4953 0.1794 0.9697 0.086 Uiso 1 1 calc R
C15 C 0.11947(14) 0.21500(10) 0.63523(16) 0.0436(4) Uani 1 1 d .
C16 C 0.13572(16) 0.14537(11) 0.55375(17) 0.0539(5) Uani 1 1 d .
H16 H 0.2055 0.1211 0.5531 0.065 Uiso 1 1 calc R
C17 C 0.0483(2) 0.11184(14) 0.47335(19) 0.0703(6) Uani 1 1 d .
H17 H 0.0601 0.0655 0.4182 0.084 Uiso 1 1 calc R
C18 C -0.0549(2) 0.14587(16) 0.4739(2) 0.0777(7) Uani 1 1 d .
H18 H -0.1134 0.1220 0.4207 0.093 Uiso 1 1 calc R
C19 C -0.07192(17) 0.21521(15) 0.5530(2) 0.0723(6) Uani 1 1 d .
H19 H -0.1420 0.2391 0.5527 0.087 Uiso 1 1 calc R
C20 C 0.01442(15) 0.24978(12) 0.63302(19) 0.0562(5) Uani 1 1 d .
H20 H 0.0021 0.2971 0.6862 0.067 Uiso 1 1 calc R
C21 C 0.31963(13) 0.48618(11) 0.79115(19) 0.0480(4) Uani 1 1 d .
C22 C 0.31075(14) 0.52900(12) 0.6740(2) 0.0558(5) Uani 1 1 d .
H22 H 0.2956 0.4964 0.5990 0.067 Uiso 1 1 calc R
C23 C 0.32418(15) 0.61960(13) 0.6670(2) 0.0686(6) Uani 1 1 d .
H23 H 0.3179 0.6476 0.5877 0.082 Uiso 1 1 calc R
C24 C 0.34670(17) 0.66811(13) 0.7767(3) 0.0772(7) Uani 1 1 d .
H24 H 0.3570 0.7289 0.7718 0.093 Uiso 1 1 calc R
C25 C 0.35412(17) 0.62733(14) 0.8937(3) 0.0745(7) Uani 1 1 d .
H25 H 0.3679 0.6607 0.9682 0.089 Uiso 1 1 calc R
C26 C 0.34119(15) 0.53691(13) 0.9015(2) 0.0617(5) Uani 1 1 d .
H26 H 0.3469 0.5096 0.9814 0.074 Uiso 1 1 calc R

loop_
_atom_site_aniso_label
_atom_site_aniso_U_11
_atom_site_aniso_U_22
_atom_site_aniso_U_33
_atom_site_aniso_U_23
_atom_site_aniso_U_13
_atom_site_aniso_U_12
N1 0.0490(9) 0.0506(9) 0.0565(10) -0.0049(7) 0.0076(7) -0.0090(8)
C1 0.0531(12) 0.0798(14) 0.0729(15) 0.0052(11) 0.0073(10) -0.0128(10)
C2 0.0506(10) 0.0431(9) 0.0401(10) -0.0006(7) -0.0009(8) -0.0049(8)
C3 0.0758(14) 0.0453(10) 0.0570(13) -0.0014(9) 0.0023(10) -0.0126(10)
C4 0.0972(17) 0.0406(10) 0.0718(15) -0.0042(9) -0.0024(13) 0.0045(11)
C5 0.0762(15) 0.0584(12) 0.0759(16) -0.0070(11) 0.0030(12) 0.0211(12)
C6 0.0514(11) 0.0564(11) 0.0685(14) -0.0004(9) 0.0041(9) 0.0063(9)
C7 0.0444(9) 0.0436(9) 0.0452(10) -0.0007(7) -0.0017(8) -0.0012(8)
C8 0.0354(9) 0.0430(9) 0.0480(10) -0.0003(7) 0.0049(8) -0.0044(7)
C9 0.0383(9) 0.0417(9) 0.0437(10) -0.0019(7) 0.0035(7) -0.0055(7)
C10 0.0425(9) 0.0429(9) 0.0469(10) 0.0005(7) 0.0006(8) -0.0027(7)
C11 0.0404(9) 0.0432(9) 0.0512(11) -0.0040(8) 0.0055(8) -0.0061(8)
C12 0.0399(9) 0.0515(10) 0.0519(11) -0.0047(8) -0.0006(8) -0.0111(8)
C13 0.0370(9) 0.0486(10) 0.0502(11) 0.0004(8) 0.0035(8) -0.0035(8)
C14 0.0488(10) 0.0600(11) 0.0614(13) 0.0058(9) -0.0057(9) -0.0043(9)
C15 0.0472(10) 0.0416(9) 0.0406(10) 0.0025(7) -0.0007(8) -0.0088(8)
C16 0.0623(12) 0.0517(10) 0.0482(11) -0.0045(8) 0.0077(9) -0.0078(9)
C17 0.0979(18) 0.0642(12) 0.0476(12) -0.0119(10) 0.0024(11) -0.0253(13)
C18 0.0731(16) 0.0886(17) 0.0653(15) 0.0010(12) -0.0197(12) -0.0300(13)
C19 0.0519(12) 0.0792(15) 0.0802(16) 0.0048(12) -0.0167(11) -0.0075(11)
C20 0.0494(11) 0.0530(11) 0.0631(13) -0.0004(9) -0.0067(9) -0.0018(9)
C21 0.0371(9) 0.0436(9) 0.0630(13) -0.0069(8) 0.0037(8) -0.0046(7)
C22 0.0481(10) 0.0482(10) 0.0701(14) -0.0002(9) 0.0017(9) -0.0032(8)
C23 0.0537(12) 0.0485(11) 0.1017(18) 0.0109(12) -0.0002(11) -0.0021(9)
C24 0.0553(13) 0.0389(11) 0.135(2) -0.0043(14) 0.0004(13) 0.0007(9)
C25 0.0610(13) 0.0534(12) 0.107(2) -0.0288(13) 0.0005(12) -0.0063(10)
C26 0.0574(12) 0.0540(11) 0.0726(14) -0.0124(10) 0.0028(10) -0.0088(9)

loop_
_atom_type_symbol
_atom_type_description
_atom_type_scat_dispersion_real
_atom_type_scat_dispersion_imag
_atom_type_scat_source
C C 0.0033 0.0016 'International Tables Vol C Tables 4.2.6.8 and 6.1.1.4'
H H 0.0000 0.0000 'International Tables Vol C Tables 4.2.6.8 and 6.1.1.4'
N N 0.0061 0.0033 'International Tables Vol C Tables 4.2.6.8 and 6.1.1.4'

loop_
_geom_angle_atom_site_label_1
_geom_angle_atom_site_label_2
_geom_angle_atom_site_label_3
_geom_angle
C2 N1 C1 121.23(16)
C2 N1 H1 115.9(13)
C1 N1 H1 112.7(13)
N1 C1 H1A 109.5
N1 C1 H1B 109.5
H1A C1 H1B 109.5
N1 C1 H1C 109.5
H1A C1 H1C 109.5
H1B C1 H1C 109.5
N1 C2 C3 120.30(16)
N1 C2 C7 121.23(14)
C3 C2 C7 118.44(16)
C4 C3 C2 121.17(18)
C4 C3 H3 119.4
C2 C3 H3 119.4
C5 C4 C3 120.98(18)
C5 C4 H4 119.5
C3 C4 H4 119.5
C4 C5 C6 118.72(19)
C4 C5 H5 120.6
C6 C5 H5 120.6
C5 C6 C7 121.81(18)
C5 C6 H6 119.1
C7 C6 H6 119.1
C6 C7 C2 118.83(15)
C6 C7 C8 119.03(15)
C2 C7 C8 122.12(14)
C13 C8 C9 118.88(14)
C13 C8 C7 120.09(14)
C9 C8 C7 121.02(14)
C10 C9 C8 119.82(14)
C10 C9 C15 117.37(14)
C8 C9 C15 122.78(14)
C11 C10 C9 121.88(15)
C11 C10 H10 119.1
C9 C10 H10 119.1
C10 C11 C12 117.45(15)
C10 C11 C21 121.10(15)
C12 C11 C21 121.44(15)
C13 C12 C11 122.64(15)
C13 C12 H12 118.7
C11 C12 H12 118.7
C12 C13 C8 119.26(15)
C12 C13 C14 118.94(15)
C8 C13 C14 121.77(15)
C13 C14 H14A 109.5
C13 C14 H14B 109.5
H14A C14 H14B 109.5
C13 C14 H14C 109.5
H14A C14 H14C 109.5
H14B C14 H14C 109.5
C16 C15 C20 118.32(16)
C16 C15 C9 122.55(16)
C20 C15 C9 119.12(15)
C17 C16 C15 120.11(19)
C17 C16 H16 119.9
C15 C16 H16 119.9
C18 C17 C16 120.8(2)
C18 C17 H17 119.6
C16 C17 H17 119.6
C17 C18 C19 119.7(2)
C17 C18 H18 120.2
C19 C18 H18 120.2
C18 C19 C20 120.2(2)
C18 C19 H19 119.9
C20 C19 H19 119.9
C19 C20 C15 120.84(19)
C19 C20 H20 119.6
C15 C20 H20 119.6
C22 C21 C26 118.17(17)
C22 C21 C11 120.92(16)
C26 C21 C11 120.91(17)
C23 C22 C21 120.80(19)
C23 C22 H22 119.6
C21 C22 H22 119.6
C24 C23 C22 120.1(2)
C24 C23 H23 120.0
C22 C23 H23 120.0
C23 C24 C25 120.09(19)
C23 C24 H24 120.0
C25 C24 H24 120.0
C24 C25 C26 120.2(2)
C24 C25 H25 119.9
C26 C25 H25 119.9
C25 C26 C21 120.6(2)
C25 C26 H26 119.7
C21 C26 H26 119.7

loop_
_geom_bond_atom_site_label_1
_geom_bond_atom_site_label_2
_geom_bond_distance
N1 C2 1.380(2)
N1 C1 1.452(2)
N1 H1 0.86(2)
C1 H1A 0.9600
C1 H1B 0.9600
C1 H1C 0.9600
C2 C3 1.395(2)
C2 C7 1.401(2)
C3 C4 1.369(3)
C3 H3 0.9300
C4 C5 1.367(3)
C4 H4 0.9300
C5 C6 1.382(3)
C5 H5 0.9300
C6 C7 1.389(2)
C6 H6 0.9300
C7 C8 1.498(2)
C8 C13 1.404(2)
C8 C9 1.408(2)
C9 C10 1.390(2)
C9 C15 1.494(2)
C10 C11 1.385(2)
C10 H10 0.9300
C11 C12 1.391(2)
C11 C21 1.484(2)
C12 C13 1.385(2)
C12 H12 0.9300
C13 C14 1.508(2)
C14 H14A 0.9600
C14 H14B 0.9600
C14 H14C 0.9600
C15 C16 1.385(2)
C15 C20 1.386(2)
C16 C17 1.383(3)
C16 H16 0.9300
C17 C18 1.364(3)
C17 H17 0.9300
C18 C19 1.368(3)
C18 H18 0.9300
C19 C20 1.378(3)
C19 H19 0.9300
C20 H20 0.9300
C21 C22 1.384(3)
C21 C26 1.390(3)
C22 C23 1.383(3)
C22 H22 0.9300
C23 C24 1.368(3)
C23 H23 0.9300
C24 C25 1.368(3)
C24 H24 0.9300
C25 C26 1.380(3)
C25 H25 0.9300
C26 H26 0.9300

loop_
_cod_related_entry_id
_cod_related_entry_database
_cod_related_entry_code
1 ChemSpider 30659555
